data_8105321
loop_
_publ_author_name
'Zhang, Li-Xia'
'Hou, Yun'

_publ_section_title
;
 Crystal structure and anti-inflammatory activity of
 (3E,5E)-1-((4-chlorophenyl)sulfonyl)-3,5-bis(4-fluorobenzylidene)piperidin-4-one-dichloromethane
 (1/1), C26H20Cl3F2NO3S
;
_journal_issue 4
_journal_name_full 'Zeitschrift f\"ur Kristallographie - New Crystal Structures'
_journal_page_first 891
_journal_page_last 893
_journal_paper_doi 10.1515/ncrs-2020-0085
_journal_volume 235
_journal_year 2020
_chemical_formula_moiety 'C25 H18 Cl F2 N O3 S, C H2 Cl2'
_chemical_formula_sum 'C26 H20 Cl3 F2 N O3 S'
_chemical_formula_weight 570.84
_space_group_crystal_system triclinic
_space_group_IT_number 2
_space_group_name_Hall '-P 1'
_space_group_name_H-M_alt 'P -1'
_atom_sites_solution_hydrogens geom
_cell_angle_alpha 68.166(7)
_cell_angle_beta 80.707(7)
_cell_angle_gamma 71.169(7)
_cell_formula_units_Z 2
_cell_length_a 8.6281(7)
_cell_length_b 11.3695(9)
_cell_length_c 14.3529(11)
_cell_measurement_reflns_used 3709
_cell_measurement_temperature 100.00(10)
_cell_measurement_theta_max 28.7560
_cell_measurement_theta_min 2.5130
_cell_volume 1235.65(19)
_computing_cell_refinement 'CrysAlisPro 1.171.38.43f (Rigaku OD, 2015)'
_computing_data_collection 'CrysAlisPro 1.171.38.43f (Rigaku OD, 2015)'
_computing_data_reduction 'CrysAlisPro 1.171.38.43f (Rigaku OD, 2015)'
_computing_molecular_graphics 'Bruker SHELXTL'
_computing_publication_material 'Bruker SHELXTL'
_computing_structure_refinement 'SHELXL-2017/1 (Sheldrick, 2015)'
_computing_structure_solution 'SHELXL-2017/1 (Sheldrick, 2015)'
_diffrn_ambient_temperature 100.00(10)
_diffrn_measured_fraction_theta_full 1.000
_diffrn_measured_fraction_theta_max 1.000
_diffrn_measurement_device_type 'SuperNova, Dual, Cu at zero, AtlasS2'
_diffrn_measurement_method 'CCD plate'
_diffrn_radiation_type MoK\a
_diffrn_radiation_wavelength 0.71073
_diffrn_reflns_av_R_equivalents 0.0322
_diffrn_reflns_av_unetI/netI 0.0607
_diffrn_reflns_Laue_measured_fraction_full 1.000
_diffrn_reflns_Laue_measured_fraction_max 1.000
_diffrn_reflns_limit_h_max 10
_diffrn_reflns_limit_h_min -10
_diffrn_reflns_limit_k_max 13
_diffrn_reflns_limit_k_min -13
_diffrn_reflns_limit_l_max 17
_diffrn_reflns_limit_l_min -17
_diffrn_reflns_number 9047
_diffrn_reflns_point_group_measured_fraction_full 1.000
_diffrn_reflns_point_group_measured_fraction_max 1.000
_diffrn_reflns_theta_full 25.242
_diffrn_reflns_theta_max 25.499
_diffrn_reflns_theta_min 2.014
_diffrn_source 'micro-focus sealed X-ray tube'
_exptl_absorpt_coefficient_mu 0.501
_exptl_absorpt_correction_T_max 1.00000
_exptl_absorpt_correction_T_min 0.90089
_exptl_absorpt_correction_type multi-scan
_exptl_absorpt_process_details
;
CrysAlisPro 1.171.38.43f (Rigaku Oxford Diffraction, 2015)
Empirical absorption correction using spherical harmonics,
 implemented in SCALE3 ABSPACK scaling algorithm.
;
_exptl_crystal_colour yellow
_exptl_crystal_density_diffrn 1.534
_exptl_crystal_description block
_exptl_crystal_F_000 584
_exptl_crystal_size_max 0.130
_exptl_crystal_size_mid 0.120
_exptl_crystal_size_min 0.110
_refine_diff_density_max 0.384
_refine_diff_density_min -0.473
_refine_diff_density_rms 0.070
_refine_ls_extinction_coef .
_refine_ls_extinction_method none
_refine_ls_goodness_of_fit_ref 1.103
_refine_ls_hydrogen_treatment constr
_refine_ls_matrix_type full
_refine_ls_number_parameters 335
_refine_ls_number_reflns 4615
_refine_ls_number_restraints 2
_refine_ls_restrained_S_all 1.148
_refine_ls_R_factor_all 0.0741
_refine_ls_R_factor_gt 0.0564
_refine_ls_shift/su_max 0.000
_refine_ls_shift/su_mean 0.000
_refine_ls_structure_factor_coef Fsqd
_refine_ls_weighting_details 'w=1/[\s^2^(Fo^2^)+(0.0435P)^2^+1.2115P] where P=(Fo^2^+2Fc^2^)/3'
_refine_ls_weighting_scheme calc
_refine_ls_wR_factor_gt 0.1271
_refine_ls_wR_factor_ref 0.1376
_reflns_Friedel_coverage 0.000
_reflns_Friedel_fraction_full .
_reflns_Friedel_fraction_max .
_reflns_number_gt 3604
_reflns_number_total 4615
_reflns_threshold_expression 'I > 2\s(I)'
_cod_data_source_file suppl_ncrs-2020-0085_suppl.cif
_cod_data_source_block H32
_cod_database_code 8105321
_shelx_space_group_comment
;
The symmetry employed for this shelxl refinement is uniquely defined
by the following loop, which should always be used as a source of
symmetry information in preference to the above space-group names.
They are only intended as comments.
;
_shelx_estimated_absorpt_t_min 0.938
_shelx_estimated_absorpt_t_max 0.947

loop_
_space_group_symop_operation_xyz
'x, y, z'
'-x, -y, -z'

loop_
_atom_site_label
_atom_site_type_symbol
_atom_site_fract_x
_atom_site_fract_y
_atom_site_fract_z
_atom_site_U_iso_or_equiv
_atom_site_adp_type
_atom_site_occupancy
_atom_site_site_symmetry_order
_atom_site_calc_flag
_atom_site_refinement_flags_posn
_atom_site_refinement_flags_adp
_atom_site_refinement_flags_occupancy
_atom_site_disorder_assembly
_atom_site_disorder_group
C1 C 0.1505(4) 0.1361(3) 0.5557(2) 0.0240(7) Uani 1 1 d . . . . .
H1A H 0.123157 0.196682 0.592811 0.029 Uiso 1 1 calc R U . . .
H1B H 0.175292 0.046803 0.603975 0.029 Uiso 1 1 calc R U . . .
C2 C 0.0032(4) 0.1610(3) 0.4983(2) 0.0229(7) Uani 1 1 d . . . . .
C3 C 0.0335(4) 0.1375(3) 0.4005(2) 0.0243(7) Uani 1 1 d . . . . .
C4 C 0.2068(4) 0.0958(3) 0.3617(2) 0.0217(7) Uani 1 1 d . . . . .
C5 C 0.3424(4) 0.0674(3) 0.4285(2) 0.0232(7) Uani 1 1 d . . . . .
H5A H 0.367902 -0.024421 0.472155 0.028 Uiso 1 1 calc R U . . .
H5B H 0.440141 0.080907 0.387111 0.028 Uiso 1 1 calc R U . . .
C6 C -0.1521(4) 0.2080(3) 0.5283(2) 0.0235(7) Uani 1 1 d . . . . .
H6 H -0.231699 0.222679 0.485395 0.028 Uiso 1 1 calc R U . . .
C7 C -0.2125(4) 0.2393(3) 0.6203(2) 0.0245(7) Uani 1 1 d . . . . .
C8 C -0.3574(4) 0.3413(3) 0.6180(3) 0.0297(8) Uani 1 1 d . . . . .
H8 H -0.414099 0.385485 0.559151 0.036 Uiso 1 1 calc R U . . .
C9 C -0.4179(4) 0.3776(3) 0.7017(3) 0.0336(8) Uani 1 1 d . . . . .
H9 H -0.512624 0.446996 0.699370 0.040 Uiso 1 1 calc R U . . .
C10 C -0.3343(5) 0.3085(4) 0.7882(3) 0.0333(8) Uani 1 1 d . . . . .
C11 C -0.1940(4) 0.2040(3) 0.7957(3) 0.0303(8) Uani 1 1 d . . . . .
H11 H -0.141806 0.157585 0.856074 0.036 Uiso 1 1 calc R U . . .
C12 C -0.1334(4) 0.1703(3) 0.7113(2) 0.0263(7) Uani 1 1 d . . . . .
H12 H -0.038502 0.100738 0.714707 0.032 Uiso 1 1 calc R U . . .
C13 C 0.2336(4) 0.0919(3) 0.2682(2) 0.0246(7) Uani 1 1 d . . . . .
H13 H 0.140381 0.119017 0.232139 0.029 Uiso 1 1 calc R U . . .
C14 C 0.3899(4) 0.0507(3) 0.2150(2) 0.0253(7) Uani 1 1 d . . . . .
C15 C 0.5229(4) -0.0547(3) 0.2621(3) 0.0273(8) Uani 1 1 d . . . . .
H15 H 0.514740 -0.100326 0.330670 0.033 Uiso 1 1 calc R U . . .
C16 C 0.6664(4) -0.0915(4) 0.2073(3) 0.0331(8) Uani 1 1 d . . . . .
H16 H 0.753911 -0.162064 0.238526 0.040 Uiso 1 1 calc R U . . .
C17 C 0.6774(5) -0.0227(4) 0.1069(3) 0.0413(10) Uani 1 1 d . . . . .
C18 C 0.5488(5) 0.0814(4) 0.0573(3) 0.0468(11) Uani 1 1 d . . . . .
H18 H 0.558889 0.127080 -0.011122 0.056 Uiso 1 1 calc R U . . .
C19 C 0.4056(5) 0.1155(4) 0.1121(3) 0.0390(9) Uani 1 1 d . . . . .
H19 H 0.317212 0.183543 0.079387 0.047 Uiso 1 1 calc R U . . .
C20 C 0.1837(4) 0.3993(3) 0.3456(2) 0.0213(7) Uani 1 1 d . . . . .
C21 C 0.0247(4) 0.4625(3) 0.3716(2) 0.0223(7) Uani 1 1 d . . . . .
H21 H -0.005298 0.457657 0.437888 0.027 Uiso 1 1 calc R U . . .
C22 C -0.0882(4) 0.5325(3) 0.2977(3) 0.0277(8) Uani 1 1 d . . . . .
H22 H -0.195318 0.574756 0.313744 0.033 Uiso 1 1 calc R U . . .
C23 C -0.0402(4) 0.5387(3) 0.2005(3) 0.0297(8) Uani 1 1 d . . . . .
C24 C 0.1183(4) 0.4793(3) 0.1732(3) 0.0302(8) Uani 1 1 d . . . . .
H24 H 0.148373 0.486952 0.106488 0.036 Uiso 1 1 calc R U . . .
C25 C 0.2309(4) 0.4087(3) 0.2465(2) 0.0255(7) Uani 1 1 d . . . . .
H25 H 0.338095 0.367473 0.229746 0.031 Uiso 1 1 calc R U . . .
C26 C 0.7406(5) 0.2420(4) 0.1571(3) 0.0588(13) Uani 1 1 d D . . . .
H26A H 0.777247 0.258599 0.210190 0.071 Uiso 1 1 calc R U . A 1
H26B H 0.684885 0.174014 0.188004 0.071 Uiso 1 1 calc R U . A 1
Cl1 Cl -0.18620(13) 0.62225(12) 0.10932(8) 0.0556(3) Uani 1 1 d . . . . .
Cl3 Cl 0.91159(12) 0.18618(13) 0.08250(8) 0.0555(3) Uani 1 1 d . . . . .
F1 F -0.3932(3) 0.3428(2) 0.87104(16) 0.0446(6) Uani 1 1 d . . . . .
F2 F 0.8169(3) -0.0589(2) 0.05308(19) 0.0606(7) Uani 1 1 d . . . . .
N1 N 0.2965(3) 0.1528(2) 0.48993(19) 0.0214(6) Uani 1 1 d . . . . .
O1 O -0.0804(3) 0.1524(2) 0.35244(17) 0.0311(6) Uani 1 1 d . . . . .
O2 O 0.2820(3) 0.3543(2) 0.52082(16) 0.0286(5) Uani 1 1 d . . . . .
O3 O 0.4865(3) 0.2816(2) 0.39536(17) 0.0291(5) Uani 1 1 d . . . . .
S1 S 0.32409(10) 0.30046(8) 0.44126(6) 0.0220(2) Uani 1 1 d . . . . .
Cl2 Cl 0.5987(3) 0.39303(19) 0.0811(2) 0.0402(8) Uani 0.642(11) 1 d D . P B 1
Cl2' Cl 0.6653(13) 0.3959(3) 0.1206(6) 0.072(3) Uani 0.358(11) 1 d D . P B 2

loop_
_atom_site_aniso_label
_atom_site_aniso_U_11
_atom_site_aniso_U_22
_atom_site_aniso_U_33
_atom_site_aniso_U_23
_atom_site_aniso_U_13
_atom_site_aniso_U_12
C1 0.0202(18) 0.0296(18) 0.0217(16) -0.0063(14) -0.0017(13) -0.0089(15)
C2 0.0215(18) 0.0208(16) 0.0254(17) -0.0025(14) -0.0060(14) -0.0086(14)
C3 0.0226(19) 0.0180(16) 0.0288(18) -0.0017(14) -0.0083(14) -0.0053(14)
C4 0.0202(18) 0.0149(15) 0.0278(17) -0.0035(14) -0.0066(13) -0.0040(13)
C5 0.0203(18) 0.0221(16) 0.0267(17) -0.0083(14) -0.0024(14) -0.0050(14)
C6 0.0179(18) 0.0207(16) 0.0297(18) -0.0036(14) -0.0060(14) -0.0063(14)
C7 0.0181(18) 0.0202(16) 0.0355(19) -0.0068(15) -0.0002(14) -0.0097(14)
C8 0.023(2) 0.0234(17) 0.041(2) -0.0067(16) -0.0028(16) -0.0104(15)
C9 0.023(2) 0.0251(18) 0.051(2) -0.0139(18) 0.0019(17) -0.0066(16)
C10 0.033(2) 0.0327(19) 0.042(2) -0.0193(18) 0.0141(17) -0.0185(17)
C11 0.025(2) 0.0320(19) 0.035(2) -0.0096(16) 0.0016(15) -0.0131(16)
C12 0.0178(18) 0.0265(17) 0.0341(19) -0.0097(16) 0.0036(14) -0.0086(15)
C13 0.0216(19) 0.0177(16) 0.0310(18) -0.0022(14) -0.0092(14) -0.0047(14)
C14 0.0255(19) 0.0230(17) 0.0293(18) -0.0090(15) -0.0022(14) -0.0091(15)
C15 0.029(2) 0.0254(17) 0.0271(18) -0.0091(15) -0.0036(15) -0.0057(15)
C16 0.026(2) 0.0309(19) 0.044(2) -0.0179(18) -0.0028(16) -0.0024(16)
C17 0.035(2) 0.044(2) 0.046(2) -0.022(2) 0.0137(19) -0.012(2)
C18 0.050(3) 0.043(2) 0.033(2) -0.0055(19) 0.0116(19) -0.011(2)
C19 0.039(2) 0.034(2) 0.031(2) -0.0049(17) -0.0012(17) -0.0012(18)
C20 0.0179(18) 0.0180(15) 0.0268(17) -0.0047(14) -0.0055(13) -0.0052(13)
C21 0.0198(18) 0.0195(16) 0.0270(17) -0.0080(14) -0.0022(14) -0.0045(14)
C22 0.0166(18) 0.0245(17) 0.038(2) -0.0094(16) -0.0030(15) -0.0016(15)
C23 0.028(2) 0.0256(18) 0.0305(19) -0.0024(15) -0.0117(15) -0.0050(16)
C24 0.033(2) 0.0286(18) 0.0263(18) -0.0058(16) 0.0005(15) -0.0104(16)
C25 0.0221(19) 0.0258(17) 0.0267(17) -0.0072(15) 0.0023(14) -0.0081(15)
C26 0.033(3) 0.093(4) 0.037(2) -0.026(2) -0.0074(19) 0.007(2)
Cl1 0.0407(7) 0.0699(8) 0.0391(6) -0.0070(5) -0.0216(5) 0.0020(5)
Cl3 0.0250(6) 0.0914(9) 0.0493(6) -0.0355(6) -0.0056(4) -0.0005(5)
F1 0.0474(15) 0.0433(13) 0.0492(13) -0.0272(11) 0.0150(11) -0.0160(11)
F2 0.0507(16) 0.0660(17) 0.0601(16) -0.0302(14) 0.0268(13) -0.0143(14)
N1 0.0168(15) 0.0219(14) 0.0238(14) -0.0058(12) -0.0024(11) -0.0052(12)
O1 0.0214(13) 0.0370(14) 0.0356(14) -0.0114(11) -0.0103(11) -0.0062(11)
O2 0.0265(14) 0.0306(12) 0.0324(13) -0.0133(11) -0.0072(10) -0.0074(11)
O3 0.0152(13) 0.0312(13) 0.0399(14) -0.0095(11) -0.0034(10) -0.0075(10)
S1 0.0148(4) 0.0231(4) 0.0278(4) -0.0077(4) -0.0043(3) -0.0047(3)
Cl2 0.0318(12) 0.0416(9) 0.0500(13) -0.0244(9) 0.0056(8) -0.0075(7)
Cl2' 0.100(6) 0.0307(17) 0.071(4) -0.0188(19) 0.029(4) -0.013(2)

loop_
_atom_type_symbol
_atom_type_description
_atom_type_scat_dispersion_real
_atom_type_scat_dispersion_imag
_atom_type_scat_source
C C 0.0033 0.0016 'International Tables Vol C Tables 4.2.6.8 and 6.1.1.4'
H H 0.0000 0.0000 'International Tables Vol C Tables 4.2.6.8 and 6.1.1.4'
N N 0.0061 0.0033 'International Tables Vol C Tables 4.2.6.8 and 6.1.1.4'
O O 0.0106 0.0060 'International Tables Vol C Tables 4.2.6.8 and 6.1.1.4'
F F 0.0171 0.0103 'International Tables Vol C Tables 4.2.6.8 and 6.1.1.4'
S S 0.1246 0.1234 'International Tables Vol C Tables 4.2.6.8 and 6.1.1.4'
Cl Cl 0.1484 0.1585 'International Tables Vol C Tables 4.2.6.8 and 6.1.1.4'

loop_
_geom_angle_atom_site_label_1
_geom_angle_atom_site_label_2
_geom_angle_atom_site_label_3
_geom_angle
_geom_angle_site_symmetry_1
_geom_angle_site_symmetry_3
N1 C1 C2 112.8(3) . .
N1 C1 H1A 109.0 . .
C2 C1 H1A 109.0 . .
N1 C1 H1B 109.0 . .
C2 C1 H1B 109.0 . .
H1A C1 H1B 107.8 . .
C6 C2 C3 118.0(3) . .
C6 C2 C1 123.8(3) . .
C3 C2 C1 118.2(3) . .
O1 C3 C2 121.0(3) . .
O1 C3 C4 120.4(3) . .
C2 C3 C4 118.6(3) . .
C13 C4 C3 118.5(3) . .
C13 C4 C5 123.5(3) . .
C3 C4 C5 118.0(3) . .
N1 C5 C4 111.8(3) . .
N1 C5 H5A 109.3 . .
C4 C5 H5A 109.3 . .
N1 C5 H5B 109.3 . .
C4 C5 H5B 109.3 . .
H5A C5 H5B 107.9 . .
C2 C6 C7 128.1(3) . .
C2 C6 H6 115.9 . .
C7 C6 H6 115.9 . .
C8 C7 C12 118.2(3) . .
C8 C7 C6 118.7(3) . .
C12 C7 C6 123.1(3) . .
C9 C8 C7 121.2(3) . .
C9 C8 H8 119.4 . .
C7 C8 H8 119.4 . .
C10 C9 C8 118.2(3) . .
C10 C9 H9 120.9 . .
C8 C9 H9 120.9 . .
F1 C10 C9 118.6(3) . .
F1 C10 C11 118.3(3) . .
C9 C10 C11 123.1(3) . .
C12 C11 C10 118.2(3) . .
C12 C11 H11 120.9 . .
C10 C11 H11 120.9 . .
C11 C12 C7 121.1(3) . .
C11 C12 H12 119.5 . .
C7 C12 H12 119.5 . .
C4 C13 C14 128.7(3) . .
C4 C13 H13 115.6 . .
C14 C13 H13 115.6 . .
C19 C14 C15 118.1(3) . .
C19 C14 C13 118.6(3) . .
C15 C14 C13 123.3(3) . .
C16 C15 C14 120.7(3) . .
C16 C15 H15 119.7 . .
C14 C15 H15 119.7 . .
C17 C16 C15 119.0(3) . .
C17 C16 H16 120.5 . .
C15 C16 H16 120.5 . .
F2 C17 C16 119.2(4) . .
F2 C17 C18 118.6(4) . .
C16 C17 C18 122.2(4) . .
C19 C18 C17 118.3(4) . .
C19 C18 H18 120.8 . .
C17 C18 H18 120.8 . .
C18 C19 C14 121.6(4) . .
C18 C19 H19 119.2 . .
C14 C19 H19 119.2 . .
C25 C20 C21 120.9(3) . .
C25 C20 S1 119.9(3) . .
C21 C20 S1 119.2(2) . .
C22 C21 C20 119.1(3) . .
C22 C21 H21 120.4 . .
C20 C21 H21 120.4 . .
C23 C22 C21 119.2(3) . .
C23 C22 H22 120.4 . .
C21 C22 H22 120.4 . .
C22 C23 C24 122.3(3) . .
C22 C23 Cl1 118.4(3) . .
C24 C23 Cl1 119.3(3) . .
C25 C24 C23 118.8(3) . .
C25 C24 H24 120.6 . .
C23 C24 H24 120.6 . .
C24 C25 C20 119.7(3) . .
C24 C25 H25 120.2 . .
C20 C25 H25 120.2 . .
Cl2' C26 Cl3 114.1(3) . .
Cl3 C26 Cl2 110.7(2) . .
Cl3 C26 H26A 109.5 . .
Cl2 C26 H26A 109.5 . .
Cl3 C26 H26B 109.5 . .
Cl2 C26 H26B 109.5 . .
H26A C26 H26B 108.1 . .
C1 N1 C5 112.3(2) . .
C1 N1 S1 118.8(2) . .
C5 N1 S1 118.7(2) . .
O2 S1 O3 120.22(13) . .
O2 S1 N1 105.59(13) . .
O3 S1 N1 105.73(13) . .
O2 S1 C20 108.15(14) . .
O3 S1 C20 108.15(14) . .
N1 S1 C20 108.52(13) . .

loop_
_geom_bond_atom_site_label_1
_geom_bond_atom_site_label_2
_geom_bond_distance
_geom_bond_site_symmetry_2
C1 N1 1.466(4) .
C1 C2 1.519(4) .
C1 H1A 0.9700 .
C1 H1B 0.9700 .
C2 C6 1.337(4) .
C2 C3 1.492(4) .
C3 O1 1.222(4) .
C3 C4 1.497(5) .
C4 C13 1.340(4) .
C4 C5 1.509(4) .
C5 N1 1.468(4) .
C5 H5A 0.9700 .
C5 H5B 0.9700 .
C6 C7 1.467(5) .
C6 H6 0.9300 .
C7 C8 1.399(5) .
C7 C12 1.402(5) .
C8 C9 1.383(5) .
C8 H8 0.9300 .
C9 C10 1.369(5) .
C9 H9 0.9300 .
C10 F1 1.358(4) .
C10 C11 1.381(5) .
C11 C12 1.378(5) .
C11 H11 0.9300 .
C12 H12 0.9300 .
C13 C14 1.465(5) .
C13 H13 0.9300 .
C14 C19 1.391(5) .
C14 C15 1.403(5) .
C15 C16 1.386(5) .
C15 H15 0.9300 .
C16 C17 1.366(5) .
C16 H16 0.9300 .
C17 F2 1.353(4) .
C17 C18 1.385(6) .
C18 C19 1.378(5) .
C18 H18 0.9300 .
C19 H19 0.9300 .
C20 C25 1.389(4) .
C20 C21 1.391(4) .
C20 S1 1.768(3) .
C21 C22 1.383(4) .
C21 H21 0.9300 .
C22 C23 1.372(5) .
C22 H22 0.9300 .
C23 C24 1.380(5) .
C23 Cl1 1.743(3) .
C24 C25 1.376(5) .
C24 H24 0.9300 .
C25 H25 0.9300 .
C26 Cl2' 1.566(5) .
C26 Cl3 1.765(4) .
C26 Cl2 1.822(4) .
C26 H26A 0.9700 .
C26 H26B 0.9700 .
N1 S1 1.642(3) .
O2 S1 1.433(2) .
O3 S1 1.434(2) .

loop_
_geom_hbond_atom_site_label_D
_geom_hbond_atom_site_label_H
_geom_hbond_atom_site_label_A
_geom_hbond_distance_DH
_geom_hbond_distance_HA
_geom_hbond_distance_DA
_geom_hbond_angle_DHA
_geom_hbond_site_symmetry_A
_geom_hbond_publ_flag
C26 H26A^a^ O1 0.97 2.27 3.090(4) 141.6 1_655 yes
C25 H25 Cl2^a^ 0.93 2.85 3.641(4) 144.0 . yes
C18 H18 F1 0.93 2.53 3.294(4) 139.9 1_654 yes
C1 H1B O1 0.97 2.48 3.266(4) 137.6 2_556 yes

loop_
_geom_torsion_atom_site_label_1
_geom_torsion_atom_site_label_2
_geom_torsion_atom_site_label_3
_geom_torsion_atom_site_label_4
_geom_torsion
_geom_torsion_site_symmetry_1
_geom_torsion_site_symmetry_2
_geom_torsion_site_symmetry_3
_geom_torsion_site_symmetry_4
N1 C1 C2 C6 -149.9(3) . . . .
N1 C1 C2 C3 27.3(4) . . . .
C6 C2 C3 O1 -4.7(4) . . . .
C1 C2 C3 O1 178.0(3) . . . .
C6 C2 C3 C4 174.9(3) . . . .
C1 C2 C3 C4 -2.4(4) . . . .
O1 C3 C4 C13 8.5(4) . . . .
C2 C3 C4 C13 -171.2(3) . . . .
O1 C3 C4 C5 -174.7(3) . . . .
C2 C3 C4 C5 5.6(4) . . . .
C13 C4 C5 N1 143.2(3) . . . .
C3 C4 C5 N1 -33.4(4) . . . .
C3 C2 C6 C7 -179.8(3) . . . .
C1 C2 C6 C7 -2.6(5) . . . .
C2 C6 C7 C8 149.1(3) . . . .
C2 C6 C7 C12 -32.0(5) . . . .
C12 C7 C8 C9 2.9(5) . . . .
C6 C7 C8 C9 -178.2(3) . . . .
C7 C8 C9 C10 -1.7(5) . . . .
C8 C9 C10 F1 -179.6(3) . . . .
C8 C9 C10 C11 -0.6(5) . . . .
F1 C10 C11 C12 -179.3(3) . . . .
C9 C10 C11 C12 1.7(5) . . . .
C10 C11 C12 C7 -0.5(5) . . . .
C8 C7 C12 C11 -1.7(4) . . . .
C6 C7 C12 C11 179.5(3) . . . .
C3 C4 C13 C14 -177.8(3) . . . .
C5 C4 C13 C14 5.6(5) . . . .
C4 C13 C14 C19 -145.3(3) . . . .
C4 C13 C14 C15 37.3(5) . . . .
C19 C14 C15 C16 0.9(4) . . . .
C13 C14 C15 C16 178.2(3) . . . .
C14 C15 C16 C17 0.8(5) . . . .
C15 C16 C17 F2 -179.6(3) . . . .
C15 C16 C17 C18 -1.2(5) . . . .
F2 C17 C18 C19 178.3(3) . . . .
C16 C17 C18 C19 -0.1(6) . . . .
C17 C18 C19 C14 1.8(6) . . . .
C15 C14 C19 C18 -2.2(5) . . . .
C13 C14 C19 C18 -179.7(3) . . . .
C25 C20 C21 C22 1.7(4) . . . .
S1 C20 C21 C22 -175.7(2) . . . .
C20 C21 C22 C23 -0.5(5) . . . .
C21 C22 C23 C24 -1.2(5) . . . .
C21 C22 C23 Cl1 177.7(2) . . . .
C22 C23 C24 C25 1.6(5) . . . .
Cl1 C23 C24 C25 -177.2(2) . . . .
C23 C24 C25 C20 -0.4(5) . . . .
C21 C20 C25 C24 -1.2(4) . . . .
S1 C20 C25 C24 176.1(2) . . . .
C2 C1 N1 C5 -56.7(3) . . . .
C2 C1 N1 S1 88.0(3) . . . .
C4 C5 N1 C1 59.8(3) . . . .
C4 C5 N1 S1 -85.0(3) . . . .
C1 N1 S1 O2 42.3(2) . . . .
C5 N1 S1 O2 -175.2(2) . . . .
C1 N1 S1 O3 170.8(2) . . . .
C5 N1 S1 O3 -46.7(2) . . . .
C1 N1 S1 C20 -73.4(2) . . . .
C5 N1 S1 C20 69.1(3) . . . .
C25 C20 S1 O2 152.2(2) . . . .
C21 C20 S1 O2 -30.4(3) . . . .
C25 C20 S1 O3 20.5(3) . . . .
C21 C20 S1 O3 -162.1(2) . . . .
C25 C20 S1 N1 -93.7(3) . . . .
C21 C20 S1 N1 83.7(3) . . . .
